data_7220532
loop_
_publ_author_name
'Zhang, Bai'
'Zhang, Lan-Cui'
'Zhang, Yajun'
'Su, fang'
'You, wansheng'
'Zhu, Zaiming'

_publ_section_title
;
 Two Keggin sandwich-type tungstophosphates modified by open-chain
 carboxyethyltin groups and transition metals
;
_journal_name_full 'RSC Adv.'
_journal_paper_doi 10.1039/C5RA07419C
_journal_year 2015
_chemical_formula_moiety 'C6 H8 K2 Na8 O72 P2 Sn2 W18 Zn2,13H2O'
_chemical_formula_sum 'C6 H34 K2 Na8 O85 P2 Sn2 W18 Zn2'
_chemical_formula_weight 5467.81
_chemical_name_systematic
; 
 ? 
;
_space_group_IT_number 2
_symmetry_cell_setting triclinic
_symmetry_space_group_name_Hall '-P 1'
_symmetry_space_group_name_H-M 'P -1'
_atom_sites_solution_hydrogens geom
_atom_sites_solution_primary direct
_atom_sites_solution_secondary difmap
_audit_creation_method SHELXL-97
_audit_update_record
;
2015-04-17 deposited with the CCDC.
2015-05-19 downloaded from the CCDC.
;
_cell_angle_alpha 96.179(3)
_cell_angle_beta 104.324(2)
_cell_angle_gamma 119.353(2)
_cell_formula_units_Z 1
_cell_length_a 12.2118(17)
_cell_length_b 12.401(2)
_cell_length_c 15.826(2)
_cell_measurement_reflns_used 6078
_cell_measurement_temperature 296(2)
_cell_measurement_theta_max 28.59
_cell_measurement_theta_min 1.93
_cell_volume 1948.3(5)
_computing_cell_refinement 'SAINT (Bruker, 2005)'
_computing_data_collection 'APEX2 (Bruker, 2005)'
_computing_data_reduction SAINT
_computing_molecular_graphics 'SHELXTL (Sheldrick, 1997a)'
_computing_publication_material SHELXTL
_computing_structure_refinement 'SHELXL-97 (Sheldrick, 1997b)'
_computing_structure_solution 'SHELXS-97 (Sheldrick, 1997b)'
_diffrn_ambient_temperature 296(2)
_diffrn_measured_fraction_theta_full 0.992
_diffrn_measured_fraction_theta_max 0.992
_diffrn_measurement_device_type 'Bruker Apex2 CCD'
_diffrn_measurement_method '\w scans'
_diffrn_radiation_monochromator graphite
_diffrn_radiation_source 'fine-focus sealed tube'
_diffrn_radiation_type MoK\a
_diffrn_radiation_wavelength 0.71073
_diffrn_reflns_av_R_equivalents 0.0575
_diffrn_reflns_av_sigmaI/netI 0.1129
_diffrn_reflns_limit_h_max 14
_diffrn_reflns_limit_h_min -14
_diffrn_reflns_limit_k_max 14
_diffrn_reflns_limit_k_min -7
_diffrn_reflns_limit_l_max 18
_diffrn_reflns_limit_l_min -18
_diffrn_reflns_number 9870
_diffrn_reflns_theta_full 25.00
_diffrn_reflns_theta_max 25.00
_diffrn_reflns_theta_min 1.93
_exptl_absorpt_coefficient_mu 27.997
_exptl_absorpt_correction_T_max 0.3790
_exptl_absorpt_correction_T_min 0.1944
_exptl_absorpt_correction_type multi-scan
_exptl_absorpt_process_details '(SADABS; Sheldrick, 2003)'
_exptl_crystal_colour colorless
_exptl_crystal_density_diffrn 4.660
_exptl_crystal_density_method 'not measured'
_exptl_crystal_description block
_exptl_crystal_F_000 2398
_exptl_crystal_size_max 0.09
_exptl_crystal_size_mid 0.06
_exptl_crystal_size_min 0.04
_refine_diff_density_max 3.345
_refine_diff_density_min -5.644
_refine_diff_density_rms 0.612
_refine_ls_extinction_method none
_refine_ls_goodness_of_fit_ref 1.027
_refine_ls_hydrogen_treatment constr
_refine_ls_matrix_type full
_refine_ls_number_parameters 572
_refine_ls_number_reflns 6826
_refine_ls_number_restraints 155
_refine_ls_restrained_S_all 1.029
_refine_ls_R_factor_all 0.1061
_refine_ls_R_factor_gt 0.0770
_refine_ls_shift/su_max 0.022
_refine_ls_shift/su_mean 0.001
_refine_ls_structure_factor_coef Fsqd
_refine_ls_weighting_details 'calc w=1/[\s^2^(Fo^2^)+(0.1288P)^2^+7.5343P] where P=(Fo^2^+2Fc^2^)/3'
_refine_ls_weighting_scheme calc
_refine_ls_wR_factor_gt 0.1966
_refine_ls_wR_factor_ref 0.2194
_reflns_number_gt 4890
_reflns_number_total 6826
_reflns_threshold_expression >2sigma(I)
_cod_data_source_file c5ra07419c2.cif
_cod_data_source_block 1
_cod_original_cell_volume 1948.2(5)
_cod_database_code 7220532

loop_
_symmetry_equiv_pos_as_xyz
'x, y, z'
'-x, -y, -z'

loop_
_atom_site_label
_atom_site_type_symbol
_atom_site_fract_x
_atom_site_fract_y
_atom_site_fract_z
_atom_site_U_iso_or_equiv
_atom_site_adp_type
_atom_site_occupancy
_atom_site_symmetry_multiplicity
_atom_site_calc_flag
_atom_site_refinement_flags
_atom_site_disorder_group
W1 W 0.29955(11) 0.07945(10) 0.33265(7) 0.0283(3) Uani 1 1 d . .
W2 W 0.63861(11) 0.28332(11) 0.42044(8) 0.0319(3) Uani 1 1 d . .
W3 W 0.08875(11) 0.18335(11) 0.20593(8) 0.0334(3) Uani 1 1 d . .
W4 W 0.48650(12) 0.16000(12) 0.19057(9) 0.0389(3) Uani 1 1 d . .
W5 W 0.79457(11) 0.61523(12) 0.39137(8) 0.0355(3) Uani 1 1 d . .
W6 W 0.59615(13) 0.71051(12) 0.27878(8) 0.0422(4) Uani 1 1 d . .
W7 W 0.27183(13) 0.26405(12) 0.06353(8) 0.0400(3) Uani 1 1 d . .
W8 W 0.63916(14) 0.49023(13) 0.16195(9) 0.0483(4) Uani 1 1 d . .
W9 W 0.22928(13) 0.48238(12) 0.17957(9) 0.0413(4) Uani 1 1 d . .
Sn1 Sn 0.7606(2) 0.5530(2) 0.59597(15) 0.0410(5) Uani 1 1 d U .
Zn1 Zn 0.4298(3) 0.3500(3) 0.5135(2) 0.0248(6) Uani 1 1 d . .
P1 P 0.4408(5) 0.3968(5) 0.3106(4) 0.0125(11) Uani 1 1 d . .
K1 K 0.0791(7) 0.1463(7) -0.2346(5) 0.0526(18) Uani 1 1 d . .
Na1 Na 0.3321(14) 0.0277(16) -0.0748(11) 0.072(4) Uani 1 1 d U .
Na2 Na -0.1065(14) 0.3323(13) -0.3161(11) 0.065(4) Uani 1 1 d . .
Na3 Na 0.262(4) 0.798(4) 0.135(3) 0.093(11) Uani 0.55 1 d PU 1
Na3A Na 0.344(3) 0.811(2) 0.1591(18) 0.067(6) Uani 0.65 1 d PU 2
Na4 Na 0.192(2) -0.032(2) 0.5297(16) 0.088(6) Uani 0.80 1 d P .
O1 O 0.6054(18) 0.3718(17) 0.5042(13) 0.031(4) Uani 1 1 d . .
O2 O 0.0770(18) 0.3152(19) 0.1669(14) 0.037(5) Uani 1 1 d . .
O3 O 0.6085(18) 0.3262(18) 0.1821(13) 0.036(4) Uani 1 1 d . .
O4 O 0.7488(18) 0.4437(17) 0.3964(13) 0.031(4) Uani 1 1 d . .
O5 O 0.1684(16) 0.0876(17) 0.2421(11) 0.026(4) Uani 1 1 d . .
O6 O 0.4282(17) 0.4468(17) 0.3989(12) 0.029(4) Uani 1 1 d . .
O7 O 0.3114(17) 0.3481(16) 0.2246(12) 0.030(4) Uani 1 1 d . .
O8 O 0.5657(19) 0.5091(17) 0.2937(14) 0.040(5) Uani 1 1 d . .
O9 O 0.7692(19) 0.7440(17) 0.3546(13) 0.041(5) Uani 1 1 d . .
O10 O -0.0752(19) 0.0651(19) 0.1807(17) 0.052(6) Uani 1 1 d . .
O11 O 0.215(2) 0.198(2) -0.0529(14) 0.053(6) Uani 1 1 d . .
O12 O 0.551(2) 0.7169(19) 0.3764(13) 0.041(5) Uani 1 1 d . .
O13 O 0.792(2) 0.567(2) 0.2679(16) 0.055(6) Uani 1 1 d U .
O14 O 0.7244(15) 0.6222(15) 0.4835(11) 0.022(4) Uani 1 1 d U .
O15 O 0.453(2) 0.402(2) 0.0924(14) 0.053(6) Uani 1 1 d . .
O16 O 0.200(2) -0.0735(19) 0.3420(15) 0.047(5) Uani 1 1 d . .
O17 O 0.1377(18) 0.2668(18) 0.3237(12) 0.036(4) Uani 1 1 d . .
O18 O 0.621(2) 0.201(2) 0.3001(15) 0.048(5) Uani 1 1 d . .
O19 O 0.1155(19) 0.1512(17) 0.0884(14) 0.039(5) Uani 1 1 d . .
O20 O 0.227(2) 0.388(2) 0.0676(13) 0.041(5) Uani 1 1 d U .
O21 O 0.3016(19) 0.1774(18) 0.4236(13) 0.036(5) Uani 1 1 d . .
O22 O 0.4599(19) 0.2844(19) 0.3168(13) 0.037(4) Uani 1 1 d U .
O23 O 0.256(2) 0.5274(17) 0.2998(14) 0.041(5) Uani 1 1 d . .
O24 O 0.3491(19) 0.1671(19) 0.1103(13) 0.042(5) Uani 1 1 d . .
O25 O 0.509(2) 0.063(2) 0.1201(15) 0.053(6) Uani 1 1 d . .
O26 O 0.154(3) 0.559(2) 0.1317(18) 0.070(8) Uani 1 1 d . .
O27 O 0.4737(19) 0.1238(17) 0.4037(13) 0.033(4) Uani 1 1 d . .
O28 O 0.357(2) 0.0383(19) 0.2315(13) 0.036(4) Uani 1 1 d . .
O29 O 0.643(2) 0.648(2) 0.1808(14) 0.048(5) Uani 1 1 d U .
O30 O 0.962(2) 0.700(3) 0.4460(17) 0.061(7) Uani 1 1 d . .
O31 O 0.414(2) 0.606(2) 0.1989(14) 0.055(6) Uani 1 1 d . .
O32 O 0.714(3) 0.503(2) 0.0805(16) 0.064(7) Uani 1 1 d U .
O33 O 0.643(2) 0.859(2) 0.2589(16) 0.064(7) Uani 1 1 d . .
O34 O 0.7582(19) 0.265(2) 0.4884(16) 0.047(5) Uani 1 1 d . .
O35 O 1.084(3) 0.562(3) 0.774(2) 0.100(5) Uani 1 1 d DU .
O36 O 1.180(3) 0.765(3) 0.793(2) 0.099(5) Uani 1 1 d DU .
C1 C 0.931(3) 0.554(3) 0.595(3) 0.065(4) Uani 1 1 d DU .
H1A H 0.9332 0.4855 0.6180 0.078 Uiso 1 1 calc R .
H1B H 0.9334 0.5430 0.5339 0.078 Uiso 1 1 calc R .
C2 C 1.048(4) 0.683(3) 0.655(2) 0.084(5) Uani 1 1 d DU .
H2A H 1.0206 0.7420 0.6666 0.101 Uiso 1 1 calc R .
H2B H 1.1167 0.7191 0.6274 0.101 Uiso 1 1 calc R .
C3 C 1.099(3) 0.654(3) 0.740(2) 0.081(5) Uani 1 1 d DU .
O1W O 0.162(3) -0.139(3) 0.653(2) 0.083(9) Uani 1 1 d . .
O2W O -0.016(3) -0.040(2) -0.406(2) 0.073(8) Uani 1 1 d . .
O3W O -0.373(3) 0.184(3) -0.346(2) 0.099(10) Uani 1 1 d U .
O4W O -0.006(3) 0.710(3) 0.143(3) 0.103(11) Uani 1 1 d . .
O5W O 0.552(4) 0.257(4) -0.053(3) 0.087(11) Uani 0.75 1 d PU .
O6W O 0.110(3) 0.894(2) 0.0495(19) 0.076(8) Uani 1 1 d . .
O7W O 0.404(4) 0.027(4) 0.564(3) 0.094(12) Uiso 0.75 1 d P .

loop_
_atom_site_aniso_label
_atom_site_aniso_U_11
_atom_site_aniso_U_22
_atom_site_aniso_U_33
_atom_site_aniso_U_23
_atom_site_aniso_U_13
_atom_site_aniso_U_12
W1 0.0308(6) 0.0221(5) 0.0249(6) -0.0011(4) 0.0068(5) 0.0119(5)
W2 0.0269(6) 0.0411(7) 0.0273(7) -0.0062(5) 0.0033(5) 0.0237(5)
W3 0.0239(6) 0.0274(6) 0.0280(7) 0.0010(5) -0.0037(5) 0.0061(5)
W4 0.0347(7) 0.0389(7) 0.0303(7) -0.0117(5) 0.0113(6) 0.0147(6)
W5 0.0207(6) 0.0417(7) 0.0237(7) -0.0059(5) 0.0089(5) 0.0048(5)
W6 0.0417(8) 0.0306(6) 0.0276(7) 0.0056(5) 0.0106(6) 0.0016(5)
W7 0.0413(8) 0.0346(7) 0.0172(6) -0.0008(5) 0.0048(5) 0.0056(5)
W8 0.0420(8) 0.0423(7) 0.0254(7) -0.0054(5) 0.0187(6) -0.0025(6)
W9 0.0392(7) 0.0333(7) 0.0312(7) 0.0100(5) -0.0055(6) 0.0132(6)
Sn1 0.0369(12) 0.0475(13) 0.0369(13) 0.0024(10) 0.0093(10) 0.0248(10)
Zn1 0.0219(16) 0.0258(16) 0.0213(17) -0.0008(12) 0.0054(13) 0.0114(13)
P1 0.009(3) 0.012(3) 0.010(3) -0.003(2) 0.002(2) 0.003(2)
K1 0.039(4) 0.048(4) 0.050(5) 0.012(4) 0.014(4) 0.010(3)
Na1 0.039(6) 0.082(8) 0.085(9) -0.026(6) -0.003(5) 0.046(6)
Na2 0.051(8) 0.034(7) 0.092(12) -0.007(7) 0.008(8) 0.022(6)
Na3 0.090(14) 0.087(14) 0.095(14) 0.012(9) 0.024(9) 0.049(10)
Na3A 0.085(11) 0.044(9) 0.074(10) 0.016(7) 0.030(8) 0.036(7)
Na4 0.084(16) 0.078(15) 0.074(16) 0.000(12) 0.029(13) 0.028(13)
O1 0.028(10) 0.028(10) 0.033(11) -0.009(8) 0.009(9) 0.017(9)
O2 0.019(10) 0.049(12) 0.039(13) 0.004(10) 0.003(9) 0.021(9)
O3 0.019(10) 0.040(11) 0.032(12) -0.001(9) 0.012(9) 0.005(8)
O4 0.029(10) 0.036(11) 0.035(12) 0.000(8) 0.014(9) 0.024(9)
O5 0.019(9) 0.036(10) 0.011(9) -0.008(7) -0.008(7) 0.014(8)
O6 0.031(11) 0.037(11) 0.020(10) -0.004(8) 0.004(8) 0.023(9)
O7 0.023(10) 0.022(9) 0.033(11) 0.001(8) 0.002(8) 0.007(8)
O8 0.034(11) 0.018(9) 0.043(13) -0.002(8) 0.002(10) 0.002(8)
O9 0.032(11) 0.024(10) 0.029(12) 0.000(8) 0.009(9) -0.009(8)
O10 0.024(11) 0.026(11) 0.085(19) 0.019(12) 0.008(11) 0.003(9)
O11 0.070(16) 0.047(13) 0.020(12) -0.005(9) 0.013(11) 0.021(12)
O12 0.046(13) 0.042(12) 0.020(11) 0.011(9) 0.014(10) 0.011(10)
O13 0.052(9) 0.048(9) 0.044(9) 0.010(7) 0.024(7) 0.011(7)
O14 0.014(7) 0.021(7) 0.024(7) 0.006(6) 0.002(6) 0.005(5)
O15 0.043(14) 0.046(13) 0.028(13) -0.005(10) 0.007(11) 0.001(11)
O16 0.044(13) 0.031(11) 0.048(15) 0.006(10) 0.001(11) 0.014(10)
O17 0.030(11) 0.035(11) 0.019(11) -0.009(8) -0.002(9) 0.008(9)
O18 0.043(13) 0.036(12) 0.045(14) 0.002(10) 0.015(11) 0.009(10)
O19 0.031(11) 0.016(9) 0.046(13) 0.004(8) 0.007(10) -0.001(8)
O20 0.040(8) 0.047(9) 0.026(8) 0.011(7) 0.007(6) 0.018(6)
O21 0.033(11) 0.041(11) 0.027(11) 0.024(10) 0.011(9) 0.011(9)
O22 0.033(8) 0.038(8) 0.038(8) 0.007(6) 0.019(7) 0.015(6)
O23 0.045(12) 0.019(10) 0.042(13) 0.007(9) 0.009(10) 0.008(9)
O24 0.029(11) 0.048(12) 0.021(11) -0.011(9) 0.016(9) 0.002(9)
O25 0.063(16) 0.066(16) 0.034(14) 0.005(11) 0.017(12) 0.039(14)
O26 0.078(19) 0.043(14) 0.072(19) 0.032(14) 0.007(15) 0.027(14)
O27 0.039(11) 0.023(10) 0.034(12) -0.004(8) 0.007(9) 0.019(9)
O28 0.041(12) 0.037(11) 0.030(12) 0.002(9) 0.011(10) 0.022(10)
O29 0.046(9) 0.049(9) 0.038(9) 0.018(7) 0.024(7) 0.013(6)
O30 0.035(14) 0.076(17) 0.055(17) 0.009(13) 0.014(12) 0.021(13)
O31 0.059(15) 0.037(12) 0.030(13) 0.016(10) 0.001(11) 0.005(11)
O32 0.065(10) 0.063(10) 0.046(10) 0.008(7) 0.032(8) 0.018(7)
O33 0.066(17) 0.031(12) 0.039(14) 0.006(10) -0.010(12) 0.000(11)
O34 0.023(11) 0.058(14) 0.058(15) -0.002(11) 0.000(10) 0.029(11)
O35 0.074(7) 0.084(7) 0.077(7) -0.005(6) 0.000(6) 0.014(6)
O36 0.071(7) 0.086(7) 0.077(7) -0.005(6) 0.003(6) 0.015(6)
C1 0.053(5) 0.068(6) 0.059(6) 0.000(5) 0.013(5) 0.028(5)
C2 0.064(6) 0.076(6) 0.067(6) -0.003(6) 0.005(6) 0.017(6)
C3 0.062(6) 0.074(6) 0.066(6) -0.002(6) 0.005(6) 0.020(6)
O1W 0.08(2) 0.09(2) 0.10(3) -0.002(18) 0.056(19) 0.051(18)
O2W 0.067(18) 0.045(15) 0.09(2) -0.001(14) 0.040(17) 0.015(13)
O3W 0.102(13) 0.097(13) 0.108(14) 0.013(9) 0.045(9) 0.060(10)
O4W 0.050(19) 0.10(3) 0.13(3) 0.03(2) 0.011(19) 0.031(18)
O5W 0.098(15) 0.078(14) 0.075(14) 0.026(10) 0.025(9) 0.042(10)
O6W 0.08(2) 0.038(14) 0.07(2) 0.007(13) 0.003(16) 0.017(13)

loop_
_atom_type_symbol
_atom_type_description
_atom_type_scat_dispersion_real
_atom_type_scat_dispersion_imag
_atom_type_scat_source
C C 0.0033 0.0016 'International Tables Vol C Tables 4.2.6.8 and 6.1.1.4'
H H 0.0000 0.0000 'International Tables Vol C Tables 4.2.6.8 and 6.1.1.4'
N N 0.0061 0.0033 'International Tables Vol C Tables 4.2.6.8 and 6.1.1.4'
O O 0.0106 0.0060 'International Tables Vol C Tables 4.2.6.8 and 6.1.1.4'
P P 0.1023 0.0942 'International Tables Vol C Tables 4.2.6.8 and 6.1.1.4'
Zn Zn 0.2839 1.4301 'International Tables Vol C Tables 4.2.6.8 and 6.1.1.4'
Sn Sn -0.6537 1.4246 'International Tables Vol C Tables 4.2.6.8 and 6.1.1.4'
W W -0.8490 6.8722 'International Tables Vol C Tables 4.2.6.8 and 6.1.1.4'
K K 0.2009 0.2494 'International Tables Vol C Tables 4.2.6.8 and 6.1.1.4'
Na Na 0.0362 0.0249 'International Tables Vol C Tables 4.2.6.8 and 6.1.1.4'

loop_
_geom_angle_atom_site_label_1
_geom_angle_atom_site_label_2
_geom_angle_atom_site_label_3
_geom_angle
_geom_angle_site_symmetry_1
_geom_angle_site_symmetry_3
O16 W1 O21 102.7(9) . .
O16 W1 O27 101.7(9) . .
O21 W1 O27 88.8(8) . .
O16 W1 O5 99.7(9) . .
O21 W1 O5 94.7(8) . .
O27 W1 O5 157.0(7) . .
O16 W1 O28 99.8(9) . .
O21 W1 O28 156.9(8) . .
O27 W1 O28 81.7(8) . .
O5 W1 O28 86.4(7) . .
O16 W1 O22 171.9(8) . .
O21 W1 O22 83.0(7) . .
O27 W1 O22 72.3(7) . .
O5 W1 O22 85.5(7) . .
O28 W1 O22 74.1(7) . .
O16 W1 K1 50.8(7) . 2
O21 W1 K1 95.7(6) . 2
O27 W1 K1 152.5(5) . 2
O5 W1 K1 49.8(5) . 2
O28 W1 K1 102.4(6) . 2
O22 W1 K1 135.1(5) . 2
O34 W2 O1 102.9(9) . .
O34 W2 O4 101.1(9) . .
O1 W2 O4 88.6(7) . .
O34 W2 O27 102.6(9) . .
O1 W2 O27 91.1(8) . .
O4 W2 O27 155.7(7) . .
O34 W2 O18 100.4(10) . .
O1 W2 O18 156.7(9) . .
O4 W2 O18 86.0(8) . .
O27 W2 O18 84.8(8) . .
O34 W2 O22 173.5(9) . .
O1 W2 O22 81.7(7) . .
O4 W2 O22 83.5(7) . .
O27 W2 O22 72.5(7) . .
O18 W2 O22 75.2(8) . .
O10 W3 O17 102.8(11) . .
O10 W3 O2 102.9(8) . .
O17 W3 O2 90.9(9) . .
O10 W3 O5 98.5(8) . .
O17 W3 O5 91.4(8) . .
O2 W3 O5 157.5(7) . .
O10 W3 O19 101.6(10) . .
O17 W3 O19 155.6(8) . .
O2 W3 O19 83.2(8) . .
O5 W3 O19 85.6(7) . .
O10 W3 O7 173.9(9) . .
O17 W3 O7 82.5(7) . .
O2 W3 O7 73.8(7) . .
O5 W3 O7 84.3(6) . .
O19 W3 O7 73.2(7) . .
O10 W3 K1 46.7(7) . 2
O17 W3 K1 96.1(6) . 2
O2 W3 K1 149.5(6) . 2
O5 W3 K1 52.2(5) . 2
O19 W3 K1 100.9(5) . 2
O7 W3 K1 136.5(4) . 2
O25 W4 O18 100.3(10) . .
O25 W4 O24 102.1(10) . .
O18 W4 O24 157.4(9) . .
O25 W4 O28 101.6(10) . .
O18 W4 O28 89.5(8) . .
O24 W4 O28 88.6(8) . .
O25 W4 O3 101.8(9) . .
O18 W4 O3 85.7(8) . .
O24 W4 O3 87.1(8) . .
O28 W4 O3 156.6(8) . .
O25 W4 Na3A 53.2(8) . 1_545
O18 W4 Na3A 91.8(8) . 1_545
O24 W4 Na3A 103.8(8) . 1_545
O28 W4 Na3A 48.8(7) . 1_545
O3 W4 Na3A 154.0(7) . 1_545
O30 W5 O14 104.1(10) . .
O30 W5 O9 101.2(10) . .
O14 W5 O9 90.3(7) . .
O30 W5 O4 101.0(10) . .
O14 W5 O4 88.5(7) . .
O9 W5 O4 157.4(8) . .
O30 W5 O13 98.6(10) . .
O14 W5 O13 157.3(8) . .
O9 W5 O13 85.7(9) . .
O4 W5 O13 86.8(8) . .
O30 W5 O8 170.6(9) . .
O14 W5 O8 83.7(7) . .
O9 W5 O8 73.2(7) . .
O4 W5 O8 84.3(7) . .
O13 W5 O8 73.7(8) . .
O30 W5 K1 79.1(8) . 2_665
O14 W5 K1 131.6(5) . 2_665
O9 W5 K1 43.1(6) . 2_665
O4 W5 K1 139.2(5) . 2_665
O13 W5 K1 53.4(6) . 2_665
O8 W5 K1 91.8(4) . 2_665
O33 W6 O12 104.2(11) . .
O33 W6 O31 102.2(10) . .
O12 W6 O31 93.4(10) . .
O33 W6 O9 101.0(10) . .
O12 W6 O9 89.5(9) . .
O31 W6 O9 155.2(9) . .
O33 W6 O29 96.1(10) . .
O12 W6 O29 159.2(8) . .
O31 W6 O29 86.5(10) . .
O9 W6 O29 82.3(9) . .
O33 W6 O8 168.0(10) . .
O12 W6 O8 85.9(8) . .
O31 W6 O8 83.3(8) . .
O9 W6 O8 72.3(7) . .
O29 W6 O8 73.4(7) . .
O33 W6 K1 69.2(9) . 2_665
O12 W6 K1 134.9(7) . 2_665
O31 W6 K1 131.7(7) . 2_665
O9 W6 K1 51.2(5) . 2_665
O29 W6 K1 49.6(6) . 2_665
O8 W6 K1 99.2(5) . 2_665
O11 W7 O20 101.2(10) . .
O11 W7 O19 99.5(10) . .
O20 W7 O19 89.8(8) . .
O11 W7 O15 104.6(10) . .
O20 W7 O15 87.1(10) . .
O19 W7 O15 155.9(9) . .
O11 W7 O24 101.4(9) . .
O20 W7 O24 157.4(8) . .
O19 W7 O24 88.2(7) . .
O15 W7 O24 85.5(9) . .
O11 W7 O7 170.0(9) . .
O20 W7 O7 73.3(7) . .
O19 W7 O7 72.4(7) . .
O15 W7 O7 83.8(7) . .
O24 W7 O7 84.6(6) . .
O32 W8 O13 100.0(11) . .
O32 W8 O15 103.5(11) . .
O13 W8 O15 156.5(8) . .
O32 W8 O29 102.3(10) . .
O13 W8 O29 88.3(10) . .
O15 W8 O29 88.7(10) . .
O32 W8 O3 100.3(10) . .
O13 W8 O3 85.9(9) . .
O15 W8 O3 88.0(9) . .
O29 W8 O3 157.4(7) . .
O32 W8 O8 170.4(10) . .
O13 W8 O8 72.6(8) . .
O15 W8 O8 84.3(8) . .
O29 W8 O8 71.9(6) . .
O3 W8 O8 85.5(7) . .
O32 W8 K1 77.0(9) . 2_665
O13 W8 K1 56.8(6) . 2_665
O15 W8 K1 131.2(7) . 2_665
O29 W8 K1 45.4(6) . 2_665
O3 W8 K1 140.7(6) . 2_665
O8 W8 K1 93.6(4) . 2_665
O26 W9 O23 103.9(11) . .
O26 W9 O31 101.1(10) . .
O23 W9 O31 91.9(9) . .
O26 W9 O2 102.4(10) . .
O23 W9 O2 89.6(8) . .
O31 W9 O2 155.4(9) . .
O26 W9 O20 99.6(11) . .
O23 W9 O20 156.3(8) . .
O31 W9 O20 86.3(9) . .
O2 W9 O20 82.6(8) . .
O26 W9 O7 170.9(10) . .
O23 W9 O7 83.4(7) . .
O31 W9 O7 83.8(8) . .
O2 W9 O7 72.0(6) . .
O20 W9 O7 72.9(7) . .
O26 W9 Na3A 44.3(10) . .
O23 W9 Na3A 93.1(7) . .
O31 W9 Na3A 58.3(8) . .
O2 W9 Na3A 146.1(7) . .
O20 W9 Na3A 105.9(6) . .
O7 W9 Na3A 141.9(6) . .
O17 Sn1 O23 93.7(8) 2_666 2_666
O17 Sn1 C1 94.6(11) 2_666 .
O23 Sn1 C1 94.0(13) 2_666 .
O17 Sn1 O14 89.1(7) 2_666 .
O23 Sn1 O14 164.6(7) 2_666 .
C1 Sn1 O14 101.0(12) . .
O17 Sn1 O1 162.9(7) 2_666 .
O23 Sn1 O1 89.7(8) 2_666 .
C1 Sn1 O1 101.9(10) . .
O14 Sn1 O1 83.4(7) . .
O17 Sn1 O6 84.5(7) 2_666 2_666
O23 Sn1 O6 85.0(7) 2_666 2_666
C1 Sn1 O6 178.5(11) . 2_666
O14 Sn1 O6 80.2(6) . 2_666
O1 Sn1 O6 79.1(6) . 2_666
O21 Zn1 O12 96.1(7) . 2_666
O21 Zn1 O1 97.8(8) . .
O12 Zn1 O1 91.6(8) 2_666 .
O21 Zn1 O14 92.0(7) . 2_666
O12 Zn1 O14 99.6(7) 2_666 2_666
O1 Zn1 O14 164.2(6) . 2_666
O21 Zn1 O6 173.5(6) . 2_666
O12 Zn1 O6 90.4(7) 2_666 2_666
O1 Zn1 O6 82.0(7) . 2_666
O14 Zn1 O6 86.8(6) 2_666 2_666
O21 Zn1 O6 90.0(6) . .
O12 Zn1 O6 173.7(8) 2_666 .
O1 Zn1 O6 86.1(7) . .
O14 Zn1 O6 81.6(6) 2_666 .
O6 Zn1 O6 83.5(7) 2_666 .
O22 P1 O6 110.2(10) . .
O22 P1 O8 109.3(10) . .
O6 P1 O8 109.8(11) . .
O22 P1 O7 108.0(11) . .
O6 P1 O7 112.1(10) . .
O8 P1 O7 107.4(10) . .
O11 K1 O4W 74.7(9) . 2_565
O11 K1 O10 65.2(7) . 2
O4W K1 O10 121.1(9) 2_565 2
O11 K1 O29 68.2(6) . 2_665
O4W K1 O29 94.9(8) 2_565 2_665
O10 K1 O29 107.2(6) 2 2_665
O11 K1 O2W 139.2(8) . .
O4W K1 O2W 141.2(9) 2_565 .
O10 K1 O2W 76.4(8) 2 .
O29 K1 O2W 113.6(7) 2_665 .
O11 K1 O5 95.7(6) . 2
O4W K1 O5 88.2(7) 2_565 2
O10 K1 O5 56.8(5) 2 2
O29 K1 O5 162.0(6) 2_665 2
O2W K1 O5 72.9(6) . 2
O11 K1 O9 119.6(6) . 2_665
O4W K1 O9 118.6(8) 2_565 2_665
O10 K1 O9 118.2(7) 2 2_665
O29 K1 O9 52.8(6) 2_665 2_665
O2W K1 O9 67.2(6) . 2_665
O5 K1 O9 139.3(6) 2 2_665
O11 K1 O16 134.1(7) . 2
O4W K1 O16 69.9(8) 2_565 2
O10 K1 O16 110.8(6) 2 2
O29 K1 O16 141.7(6) 2_665 2
O2W K1 O16 71.5(7) . 2
O5 K1 O16 55.7(5) 2 2
O9 K1 O16 102.9(6) 2_665 2
O11 K1 O13 102.6(7) . 2_665
O4W K1 O13 69.3(8) 2_565 2_665
O10 K1 O13 157.5(6) 2 2_665
O29 K1 O13 50.5(6) 2_665 2_665
O2W K1 O13 108.4(7) . 2_665
O5 K1 O13 145.6(6) 2 2_665
O9 K1 O13 49.6(6) 2_665 2_665
O16 K1 O13 91.4(6) 2 2_665
O11 K1 W3 80.1(5) . 2
O4W K1 W3 109.4(6) 2_565 2
O10 K1 W3 26.1(4) 2 2
O29 K1 W3 133.2(5) 2_665 2
O2W K1 W3 70.3(5) . 2
O5 K1 W3 30.9(3) 2 2
O9 K1 W3 131.2(5) 2_665 2
O16 K1 W3 85.0(4) 2 2
O13 K1 W3 176.3(5) 2_665 2
O11 K1 W6 90.0(5) . 2_665
O4W K1 W6 123.7(7) 2_565 2_665
O10 K1 W6 98.2(5) 2 2_665
O29 K1 W6 31.5(4) 2_665 2_665
O2W K1 W6 82.2(5) . 2_665
O5 K1 W6 147.8(4) 2 2_665
O9 K1 W6 31.2(4) 2_665 2_665
O16 K1 W6 134.0(5) 2 2_665
O13 K1 W6 61.8(4) 2_665 2_665
W3 K1 W6 121.0(2) 2 2_665
O11 K1 W1 120.4(5) . 2
O4W K1 W1 80.4(7) 2_565 2
O10 K1 W1 84.6(4) 2 2
O29 K1 W1 168.0(5) 2_665 2
O2W K1 W1 66.3(5) . 2
O5 K1 W1 29.8(3) 2 2
O9 K1 W1 120.0(5) 2_665 2
O16 K1 W1 26.3(4) 2 2
O13 K1 W1 117.6(5) 2_665 2
W3 K1 W1 58.71(10) 2 2
W6 K1 W1 146.8(2) 2_665 2
O5W Na1 O10 127.3(11) . 2
O5W Na1 O25 81.6(11) . 2_655
O10 Na1 O25 123.2(9) 2 2_655
O5W Na1 O36 135.3(12) . 1_444
O10 Na1 O36 62.4(9) 2 1_444
O25 Na1 O36 64.0(9) 2_655 1_444
O5W Na1 Na3A 39.0(10) . 2_665
O10 Na1 Na3A 124.7(8) 2 2_665
O25 Na1 Na3A 47.2(6) 2_655 2_665
O36 Na1 Na3A 97.1(8) 1_444 2_665
O5W Na1 K1 89.8(10) . .
O10 Na1 K1 38.1(4) 2 .
O25 Na1 K1 132.0(7) 2_655 .
O36 Na1 K1 92.7(7) 1_444 .
Na3A Na1 K1 101.1(5) 2_665 .
O35 Na2 O3W 136.0(12) 1_454 .
O35 Na2 O16 146.1(10) 1_454 2
O3W Na2 O16 66.9(9) . 2
O35 Na2 O34 121.7(9) 1_454 1_454
O3W Na2 O34 73.8(9) . 1_454
O16 Na2 O34 85.5(7) 2 1_454
O35 Na2 O4W 79.0(10) 1_454 2_565
O3W Na2 O4W 100.9(10) . 2_565
O16 Na2 O4W 70.9(9) 2 2_565
O34 Na2 O4W 155.7(10) 1_454 2_565
O35 Na2 C1 61.6(9) 1_454 1_454
O3W Na2 C1 105.8(10) . 1_454
O16 Na2 C1 147.1(10) 2 1_454
O34 Na2 C1 62.0(8) 1_454 1_454
O4W Na2 C1 140.5(11) 2_565 1_454
O35 Na2 Na3 102.0(11) 1_454 2_565
O3W Na2 Na3 54.9(10) . 2_565
O16 Na2 Na3 69.2(8) 2 2_565
O34 Na2 Na3 128.1(9) 1_454 2_565
O4W Na2 Na3 48.6(8) 2_565 2_565
C1 Na2 Na3 134.7(9) 1_454 2_565
O35 Na2 K1 98.7(8) 1_454 .
O3W Na2 K1 111.0(8) . .
O16 Na2 K1 48.2(5) 2 .
O34 Na2 K1 115.6(6) 1_454 .
O4W Na2 K1 43.2(8) 2_565 .
C1 Na2 K1 140.6(8) 1_454 .
Na3 Na2 K1 80.2(6) 2_565 .
O35 Na2 Na3A 107.0(10) 1_454 2_565
O3W Na2 Na3A 43.7(9) . 2_565
O16 Na2 Na3A 71.6(6) 2 2_565
O34 Na2 Na3A 117.5(7) 1_454 2_565
O4W Na2 Na3A 60.9(8) 2_565 2_565
C1 Na2 Na3A 126.6(8) 1_454 2_565
Na3 Na2 Na3A 12.4(6) 2_565 2_565
K1 Na2 Na3A 90.7(5) . 2_565
O26 Na3 O28 146.6(18) . 1_565
O26 Na3 O6W 121.8(17) . .
O28 Na3 O6W 69.2(11) 1_565 .
O26 Na3 O4W 73.7(13) . .
O28 Na3 O4W 90.6(14) 1_565 .
O6W Na3 O4W 58.8(11) . .
O26 Na3 Na2 59.0(10) . 2_565
O28 Na3 Na2 88.3(11) 1_565 2_565
O6W Na3 Na2 103.5(12) . 2_565
O4W Na3 Na2 49.1(9) . 2_565
O5W Na3A O26 90.4(13) 2_665 .
O5W Na3A O28 137.0(13) 2_665 1_565
O26 Na3A O28 130.3(12) . 1_565
O5W Na3A O3W 130.9(14) 2_665 2_565
O26 Na3A O3W 82.3(11) . 2_565
O28 Na3A O3W 75.8(10) 1_565 2_565
O5W Na3A O25 80.0(11) 2_665 1_565
O26 Na3A O25 160.3(13) . 1_565
O28 Na3A O25 57.0(7) 1_565 1_565
O3W Na3A O25 116.9(12) 2_565 1_565
O5W Na3A W9 80.1(10) 2_665 .
O26 Na3A W9 26.3(5) . .
O28 Na3A W9 142.4(9) 1_565 .
O3W Na3A W9 72.2(8) 2_565 .
O25 Na3A W9 158.9(10) 1_565 .
O5W Na3A W4 107.0(11) 2_665 1_565
O26 Na3A W4 157.5(11) . 1_565
O28 Na3A W4 30.1(4) 1_565 1_565
O3W Na3A W4 96.1(10) 2_565 1_565
O25 Na3A W4 27.2(4) 1_565 1_565
W9 Na3A W4 168.1(8) . 1_565
O5W Na3A Na1 40.2(10) 2_665 2_665
O26 Na3A Na1 130.3(10) . 2_665
O28 Na3A Na1 98.9(8) 1_565 2_665
O3W Na3A Na1 122.2(12) 2_565 2_665
O25 Na3A Na1 44.2(6) 1_565 2_665
W9 Na3A Na1 114.7(7) . 2_665
W4 Na3A Na1 69.3(5) 1_565 2_665
O5W Na3A Na2 141.4(11) 2_665 2_565
O26 Na3A Na2 54.2(8) . 2_565
O28 Na3A Na2 81.5(7) 1_565 2_565
O3W Na3A Na2 40.7(8) 2_565 2_565
O25 Na3A Na2 138.4(9) 1_565 2_565
W9 Na3A Na2 61.3(4) . 2_565
W4 Na3A Na2 111.3(6) 1_565 2_565
Na1 Na3A Na2 162.4(9) 2_665 2_565
O7W Na4 O1W 93.3(15) . .
O7W Na4 O2W 147.0(17) . 1_556
O1W Na4 O2W 66.6(9) . 1_556
O7W Na4 O30 124.2(16) . 1_445
O1W Na4 O30 72.8(10) . 1_445
O2W Na4 O30 76.3(9) 1_556 1_445
O7W Na4 O16 81.0(14) . .
O1W Na4 O16 141.6(12) . .
O2W Na4 O16 131.2(11) 1_556 .
O30 Na4 O16 79.3(8) 1_445 .
O7W Na4 K1 121.3(14) . 2
O1W Na4 K1 132.1(10) . 2
O2W Na4 K1 90.8(8) 1_556 2
O30 Na4 K1 60.7(6) 1_445 2
O16 Na4 K1 40.5(5) . 2
W2 O1 Zn1 132.2(10) . .
W2 O1 Sn1 121.5(8) . .
Zn1 O1 Sn1 105.0(7) . .
W3 O2 W9 124.6(9) . .
W4 O3 W8 147.9(10) . .
W2 O4 W5 150.9(9) . .
W1 O5 W3 147.2(10) . .
W1 O5 K1 100.4(7) . 2
W3 O5 K1 96.9(6) . 2
P1 O6 Zn1 122.8(10) . 2_666
P1 O6 Zn1 121.0(9) . .
Zn1 O6 Zn1 96.5(7) 2_666 .
P1 O6 Sn1 123.2(10) . 2_666
Zn1 O6 Sn1 93.3(6) 2_666 2_666
Zn1 O6 Sn1 92.3(6) . 2_666
P1 O7 W3 125.3(9) . .
P1 O7 W9 123.5(10) . .
W3 O7 W9 89.0(6) . .
P1 O7 W7 128.1(9) . .
W3 O7 W7 90.2(6) . .
W9 O7 W7 89.0(6) . .
P1 O8 W6 125.5(11) . .
P1 O8 W5 125.1(11) . .
W6 O8 W5 90.6(6) . .
P1 O8 W8 125.6(11) . .
W6 O8 W8 90.1(6) . .
W5 O8 W8 88.6(6) . .
W5 O9 W6 123.8(9) . .
W5 O9 K1 110.9(9) . 2_665
W6 O9 K1 97.6(7) . 2_665
W3 O10 Na1 144.7(11) . 2
W3 O10 K1 107.2(9) . 2
Na1 O10 K1 105.4(7) 2 2
W7 O11 K1 157.7(13) . .
W6 O12 Zn1 135.2(12) . 2_666
W8 O13 W5 125.0(12) . .
W8 O13 K1 94.4(8) . 2_665
W5 O13 K1 97.7(9) . 2_665
W5 O14 Zn1 131.0(8) . 2_666
W5 O14 Sn1 122.1(8) . .
Zn1 O14 Sn1 105.2(7) 2_666 .
W7 O15 W8 151.2(13) . .
W1 O16 Na2 154.9(12) . 2
W1 O16 Na4 104.5(11) . .
Na2 O16 Na4 95.1(8) 2 .
W1 O16 K1 102.9(8) . 2
Na2 O16 K1 88.8(7) 2 2
Na4 O16 K1 99.5(8) . 2
W3 O17 Sn1 139.5(10) . 2_666
W4 O18 W2 125.5(12) . .
W7 O19 W3 123.8(10) . .
W7 O20 W9 124.7(9) . .
W1 O21 Zn1 138.3(10) . .
P1 O22 W2 128.5(12) . .
P1 O22 W1 125.7(10) . .
W2 O22 W1 90.2(6) . .
W9 O23 Sn1 139.4(10) . 2_666
W4 O24 W7 150.9(12) . .
W4 O25 Na1 151.8(13) . 2_655
W4 O25 Na3A 99.6(10) . 1_545
Na1 O25 Na3A 88.5(9) 2_655 1_545
W9 O26 Na3 128.5(16) . .
W9 O26 Na3A 109.4(13) . .
Na3 O26 Na3A 19.4(8) . .
W1 O27 W2 124.9(9) . .
W4 O28 W1 125.7(10) . .
W4 O28 Na3 109.6(11) . 1_545
W1 O28 Na3 124.7(11) . 1_545
W4 O28 Na3A 101.1(9) . 1_545
W1 O28 Na3A 130.1(9) . 1_545
Na3 O28 Na3A 18.5(8) 1_545 1_545
W8 O29 W6 124.5(9) . .
W8 O29 K1 106.4(9) . 2_665
W6 O29 K1 98.8(9) . 2_665
W5 O30 Na4 140.7(14) . 1_665
W6 O31 W9 149.3(11) . .
W2 O34 Na2 135.0(11) . 1_656
C3 O35 Na2 120(2) . 1_656
C3 O36 Na1 170(2) . 1_666
C2 C1 Sn1 106(3) . .
C2 C1 Na2 112(2) . 1_656
Sn1 C1 Na2 99.3(13) . 1_656
C2 C1 H1A 110.5 . .
Sn1 C1 H1A 110.5 . .
Na2 C1 H1A 11.6 1_656 .
C2 C1 H1B 110.5 . .
Sn1 C1 H1B 110.5 . .
Na2 C1 H1B 117.0 1_656 .
H1A C1 H1B 108.7 . .
C1 C2 C3 104(3) . .
C1 C2 H2A 110.9 . .
C3 C2 H2A 110.9 . .
C1 C2 H2B 110.9 . .
C3 C2 H2B 110.9 . .
H2A C2 H2B 108.9 . .
O35 C3 O36 117(3) . .
O35 C3 C2 142(3) . .
O36 C3 C2 101(3) . .
K1 O2W Na4 115.9(10) . 1_554
Na2 O3W Na3A 95.6(13) . 2_565
K1 O4W Na3 126.9(15) 2_565 .
K1 O4W Na2 89.8(12) 2_565 2_565
Na3 O4W Na2 82.3(11) . 2_565
Na3A O5W Na1 100.8(16) 2_665 .

loop_
_geom_bond_atom_site_label_1
_geom_bond_atom_site_label_2
_geom_bond_distance
_geom_bond_site_symmetry_2
W1 O16 1.727(19) .
W1 O21 1.77(2) .
W1 O27 1.904(19) .
W1 O5 1.919(15) .
W1 O28 2.008(18) .
W1 O22 2.420(18) .
W1 K1 3.801(7) 2
W2 O34 1.718(18) .
W2 O1 1.875(16) .
W2 O4 1.924(17) .
W2 O27 1.938(18) .
W2 O18 1.97(2) .
W2 O22 2.39(2) .
W3 O10 1.709(19) .
W3 O17 1.825(19) .
W3 O2 1.865(18) .
W3 O5 1.920(16) .
W3 O19 2.00(2) .
W3 O7 2.384(17) .
W3 K1 3.709(7) 2
W4 O25 1.72(2) .
W4 O18 1.88(2) .
W4 O24 1.88(2) .
W4 O28 1.894(18) .
W4 O3 1.906(18) .
W4 Na3A 3.71(2) 1_545
W5 O30 1.69(2) .
W5 O14 1.879(16) .
W5 O9 1.89(2) .
W5 O4 1.933(17) .
W5 O13 1.97(2) .
W5 O8 2.40(2) .
W5 K1 4.036(7) 2_665
W6 O33 1.73(2) .
W6 O12 1.771(18) .
W6 O31 1.91(2) .
W6 O9 1.96(2) .
W6 O29 1.99(2) .
W6 O8 2.386(17) .
W6 K1 3.756(7) 2_665
W7 O11 1.74(2) .
W7 O20 1.87(2) .
W7 O19 1.905(17) .
W7 O15 1.91(2) .
W7 O24 1.96(2) .
W7 O7 2.478(19) .
W8 O32 1.73(2) .
W8 O13 1.89(2) .
W8 O15 1.91(2) .
W8 O29 1.92(2) .
W8 O3 1.957(19) .
W8 O8 2.50(2) .
W8 K1 3.899(7) 2_665
W9 O26 1.73(2) .
W9 O23 1.82(2) .
W9 O31 1.93(2) .
W9 O2 1.935(19) .
W9 O20 2.00(2) .
W9 O7 2.414(16) .
W9 Na3A 3.68(2) .
Sn1 O17 2.010(19) 2_666
Sn1 O23 2.018(17) 2_666
Sn1 C1 2.08(3) .
Sn1 O14 2.101(15) .
Sn1 O1 2.123(19) .
Sn1 O6 2.328(16) 2_666
Zn1 O21 2.00(2) .
Zn1 O12 2.019(17) 2_666
Zn1 O1 2.071(17) .
Zn1 O14 2.084(16) 2_666
Zn1 O6 2.248(19) 2_666
Zn1 O6 2.282(16) .
P1 O22 1.531(19) .
P1 O6 1.541(18) .
P1 O8 1.593(18) .
P1 O7 1.594(19) .
K1 O11 2.76(2) .
K1 O4W 2.78(4) 2_565
K1 O10 2.82(2) 2
K1 O29 2.90(2) 2_665
K1 O2W 2.91(3) .
K1 O5 2.952(19) 2
K1 O9 2.953(17) 2_665
K1 O16 3.02(2) 2
K1 O13 3.27(2) 2_665
K1 W3 3.709(7) 2
K1 W6 3.756(7) 2_665
K1 W1 3.801(7) 2
Na1 O5W 2.70(4) .
Na1 O10 2.72(2) 2
Na1 O25 2.86(2) 2_655
Na1 O36 3.02(3) 1_444
Na1 Na3A 4.10(3) 2_665
Na2 O35 2.56(3) 1_454
Na2 O3W 2.72(4) .
Na2 O16 2.77(2) 2
Na2 O34 2.93(3) 1_454
Na2 O4W 2.97(4) 2_565
Na2 C1 3.11(4) 1_454
Na2 Na3 3.89(4) 2_565
Na2 Na3A 4.15(3) 2_565
Na3 O26 2.57(4) .
Na3 O28 2.71(4) 1_565
Na3 O6W 2.82(5) .
Na3 O4W 2.94(5) .
Na3 Na2 3.89(4) 2_565
Na3A O5W 2.63(5) 2_665
Na3A O26 2.73(3) .
Na3A O28 2.85(3) 1_565
Na3A O3W 2.88(4) 2_565
Na3A O25 3.01(3) 1_565
Na3A W4 3.71(2) 1_565
Na3A Na1 4.10(3) 2_665
Na3A Na2 4.15(3) 2_565
Na4 O7W 2.22(5) .
Na4 O1W 2.47(4) .
Na4 O2W 2.92(3) 1_556
Na4 O30 2.95(3) 1_445
Na4 O16 3.00(3) .
Na4 K1 4.59(3) 2
O5 K1 2.952(18) 2
O6 Zn1 2.248(19) 2_666
O6 Sn1 2.328(16) 2_666
O9 K1 2.953(17) 2_665
O10 Na1 2.72(2) 2
O10 K1 2.82(2) 2
O12 Zn1 2.019(17) 2_666
O13 K1 3.27(2) 2_665
O14 Zn1 2.084(16) 2_666
O16 Na2 2.77(2) 2
O16 K1 3.02(2) 2
O17 Sn1 2.010(19) 2_666
O23 Sn1 2.018(17) 2_666
O25 Na1 2.86(2) 2_655
O25 Na3A 3.01(3) 1_545
O28 Na3 2.71(4) 1_545
O28 Na3A 2.85(3) 1_545
O29 K1 2.90(2) 2_665
O30 Na4 2.95(3) 1_665
O34 Na2 2.93(3) 1_656
O35 C3 1.254(10) .
O35 Na2 2.56(3) 1_656
O36 C3 1.258(10) .
O36 Na1 3.02(3) 1_666
C1 C2 1.498(10) .
C1 Na2 3.11(4) 1_656
C1 H1A 0.9700 .
C1 H1B 0.9700 .
C2 C3 1.501(10) .
C2 H2A 0.9700 .
C2 H2B 0.9700 .
O2W Na4 2.92(3) 1_554
O3W Na3A 2.88(4) 2_565
O4W K1 2.78(4) 2_565
O4W Na2 2.97(4) 2_565
O5W Na3A 2.63(5) 2_665

loop_
_geom_torsion_atom_site_label_1
_geom_torsion_atom_site_label_2
_geom_torsion_atom_site_label_3
_geom_torsion_atom_site_label_4
_geom_torsion
_geom_torsion_site_symmetry_1
_geom_torsion_site_symmetry_4
O11 K1 Na1 O5W -76.9(12) . .
O4W K1 Na1 O5W -84.3(12) 2_565 .
O10 K1 Na1 O5W 171.1(14) 2 .
O29 K1 Na1 O5W 0.9(10) 2_665 .
O2W K1 Na1 O5W 113.8(11) . .
O5 K1 Na1 O5W -173.2(10) 2 .
O9 K1 Na1 O5W 46.0(11) 2_665 .
O16 K1 Na1 O5W 178.6(13) 2 .
O13 K1 Na1 O5W -2.1(11) 2_665 .
W3 K1 Na1 O5W 177.7(10) 2 .
W6 K1 Na1 O5W 34.3(10) 2_665 .
W1 K1 Na1 O5W 179.7(10) 2 .
O11 K1 Na1 O10 112.0(12) . 2
O4W K1 Na1 O10 104.6(12) 2_565 2
O29 K1 Na1 O10 -170.2(11) 2_665 2
O2W K1 Na1 O10 -57.3(10) . 2
O5 K1 Na1 O10 15.7(10) 2 2
O9 K1 Na1 O10 -125.1(10) 2_665 2
O16 K1 Na1 O10 7.6(14) 2 2
O13 K1 Na1 O10 -173.2(11) 2_665 2
W3 K1 Na1 O10 6.7(9) 2 2
W6 K1 Na1 O10 -136.8(10) 2_665 2
W1 K1 Na1 O10 8.6(10) 2 2
O11 K1 Na1 O25 -155.4(13) . 2_655
O4W K1 Na1 O25 -162.8(11) 2_565 2_655
O10 K1 Na1 O25 92.6(13) 2 2_655
O29 K1 Na1 O25 -77.6(10) 2_665 2_655
O2W K1 Na1 O25 35.3(10) . 2_655
O5 K1 Na1 O25 108.3(10) 2 2_655
O9 K1 Na1 O25 -32.5(10) 2_665 2_655
O16 K1 Na1 O25 100.1(13) 2 2_655
O13 K1 Na1 O25 -80.6(11) 2_665 2_655
W3 K1 Na1 O25 99.2(9) 2 2_655
W6 K1 Na1 O25 -44.2(9) 2_665 2_655
W1 K1 Na1 O25 101.2(9) 2 2_655
O11 K1 Na1 O36 147.8(10) . 1_444
O4W K1 Na1 O36 140.4(10) 2_565 1_444
O10 K1 Na1 O36 35.7(11) 2 1_444
O29 K1 Na1 O36 -134.5(8) 2_665 1_444
O2W K1 Na1 O36 -21.6(8) . 1_444
O5 K1 Na1 O36 51.4(8) 2 1_444
O9 K1 Na1 O36 -89.4(8) 2_665 1_444
O16 K1 Na1 O36 43.3(12) 2 1_444
O13 K1 Na1 O36 -137.5(8) 2_665 1_444
W3 K1 Na1 O36 42.4(6) 2 1_444
W6 K1 Na1 O36 -101.0(7) 2_665 1_444
W1 K1 Na1 O36 44.4(8) 2 1_444
O11 K1 Na1 Na3A -114.4(9) . 2_665
O4W K1 Na1 Na3A -121.8(8) 2_565 2_665
O10 K1 Na1 Na3A 133.5(11) 2 2_665
O29 K1 Na1 Na3A -36.7(6) 2_665 2_665
O2W K1 Na1 Na3A 76.2(7) . 2_665
O5 K1 Na1 Na3A 149.2(6) 2 2_665
O9 K1 Na1 Na3A 8.4(6) 2_665 2_665
O16 K1 Na1 Na3A 141.1(10) 2 2_665
O13 K1 Na1 Na3A -39.7(7) 2_665 2_665
W3 K1 Na1 Na3A 140.2(5) 2 2_665
W6 K1 Na1 Na3A -3.2(4) 2_665 2_665
W1 K1 Na1 Na3A 142.2(5) 2 2_665
O11 K1 Na2 O35 47.8(10) . 1_454
O4W K1 Na2 O35 63.5(12) 2_565 1_454
O10 K1 Na2 O35 140.7(14) 2 1_454
O29 K1 Na2 O35 -23.1(10) 2_665 1_454
O2W K1 Na2 O35 -139.6(10) . 1_454
O5 K1 Na2 O35 147.0(9) 2 1_454
O9 K1 Na2 O35 -73.8(9) 2_665 1_454
O16 K1 Na2 O35 171.6(12) 2 1_454
O13 K1 Na2 O35 -33.9(9) 2_665 1_454
W3 K1 Na2 O35 147.6(8) 2 1_454
W6 K1 Na2 O35 -54.5(9) 2_665 1_454
W1 K1 Na2 O35 161.1(9) 2 1_454
O11 K1 Na2 O3W -99.1(11) . .
O4W K1 Na2 O3W -83.4(12) 2_565 .
O10 K1 Na2 O3W -6.3(17) 2 .
O29 K1 Na2 O3W -170.1(10) 2_665 .
O2W K1 Na2 O3W 73.4(10) . .
O5 K1 Na2 O3W 0.0(10) 2 .
O9 K1 Na2 O3W 139.2(10) 2_665 .
O16 K1 Na2 O3W 24.6(10) 2 .
O13 K1 Na2 O3W 179.1(11) 2_665 .
W3 K1 Na2 O3W 0.6(10) 2 .
W6 K1 Na2 O3W 158.6(9) 2_665 .
W1 K1 Na2 O3W 14.1(9) 2 .
O11 K1 Na2 O16 -123.7(9) . 2
O4W K1 Na2 O16 -108.1(11) 2_565 2
O10 K1 Na2 O16 -30.9(15) 2 2
O29 K1 Na2 O16 165.3(8) 2_665 2
O2W K1 Na2 O16 48.8(8) . 2
O5 K1 Na2 O16 -24.6(7) 2 2
O9 K1 Na2 O16 114.6(8) 2_665 2
O13 K1 Na2 O16 154.5(9) 2_665 2
W3 K1 Na2 O16 -24.0(8) 2 2
W6 K1 Na2 O16 134.0(7) 2_665 2
W1 K1 Na2 O16 -10.5(6) 2 2
O11 K1 Na2 O34 179.3(8) . 1_454
O4W K1 Na2 O34 -165.0(11) 2_565 1_454
O10 K1 Na2 O34 -87.8(14) 2 1_454
O29 K1 Na2 O34 108.4(8) 2_665 1_454
O2W K1 Na2 O34 -8.1(8) . 1_454
O5 K1 Na2 O34 -81.5(7) 2 1_454
O9 K1 Na2 O34 57.7(7) 2_665 1_454
O16 K1 Na2 O34 -56.9(8) 2 1_454
O13 K1 Na2 O34 97.6(8) 2_665 1_454
W3 K1 Na2 O34 -80.9(7) 2 1_454
W6 K1 Na2 O34 77.0(6) 2_665 1_454
W1 K1 Na2 O34 -67.4(6) 2 1_454
O11 K1 Na2 O4W -15.7(10) . 2_565
O10 K1 Na2 O4W 77.2(16) 2 2_565
O29 K1 Na2 O4W -86.6(10) 2_665 2_565
O2W K1 Na2 O4W 156.9(10) . 2_565
O5 K1 Na2 O4W 83.5(10) 2 2_565
O9 K1 Na2 O4W -137.3(10) 2_665 2_565
O16 K1 Na2 O4W 108.1(11) 2 2_565
O13 K1 Na2 O4W -97.4(10) 2_665 2_565
W3 K1 Na2 O4W 84.1(9) 2 2_565
W6 K1 Na2 O4W -118.0(9) 2_665 2_565
W1 K1 Na2 O4W 97.6(9) 2 2_565
O11 K1 Na2 C1 102.9(14) . 1_454
O4W K1 Na2 C1 118.6(15) 2_565 1_454
O10 K1 Na2 C1 -164.2(16) 2 1_454
O29 K1 Na2 C1 32.0(13) 2_665 1_454
O2W K1 Na2 C1 -84.5(13) . 1_454
O5 K1 Na2 C1 -157.9(13) 2 1_454
O9 K1 Na2 C1 -18.7(13) 2_665 1_454
O16 K1 Na2 C1 -133.3(15) 2 1_454
O13 K1 Na2 C1 21.2(13) 2_665 1_454
W3 K1 Na2 C1 -157.3(12) 2 1_454
W6 K1 Na2 C1 0.7(13) 2_665 1_454
W1 K1 Na2 C1 -143.8(13) 2 1_454
O11 K1 Na2 Na3 -53.0(9) . 2_565
O4W K1 Na2 Na3 -37.3(10) 2_565 2_565
O10 K1 Na2 Na3 39.9(15) 2 2_565
O29 K1 Na2 Na3 -123.9(8) 2_665 2_565
O2W K1 Na2 Na3 119.6(8) . 2_565
O5 K1 Na2 Na3 46.2(7) 2 2_565
O9 K1 Na2 Na3 -174.6(8) 2_665 2_565
O16 K1 Na2 Na3 70.8(9) 2 2_565
O13 K1 Na2 Na3 -134.7(9) 2_665 2_565
W3 K1 Na2 Na3 46.8(7) 2 2_565
W6 K1 Na2 Na3 -155.2(7) 2_665 2_565
W1 K1 Na2 Na3 60.3(6) 2 2_565
O11 K1 Na2 Na3A -59.5(7) . 2_565
O4W K1 Na2 Na3A -43.8(10) 2_565 2_565
O10 K1 Na2 Na3A 33.3(14) 2 2_565
O29 K1 Na2 Na3A -130.4(6) 2_665 2_565
O2W K1 Na2 Na3A 113.1(6) . 2_565
O5 K1 Na2 Na3A 39.7(6) 2 2_565
O9 K1 Na2 Na3A 178.9(6) 2_665 2_565
O16 K1 Na2 Na3A 64.2(8) 2 2_565
O13 K1 Na2 Na3A -141.2(8) 2_665 2_565
W3 K1 Na2 Na3A 40.3(6) 2 2_565
W6 K1 Na2 Na3A -161.8(5) 2_665 2_565
W1 K1 Na2 Na3A 53.8(4) 2 2_565
O26 W9 Na3A O5W -111.5(19) . 2_665
O23 W9 Na3A O5W 141.7(13) . 2_665
O31 W9 Na3A O5W 51.3(13) . 2_665
O2 W9 Na3A O5W -124.4(15) . 2_665
O20 W9 Na3A O5W -23.9(13) . 2_665
O7 W9 Na3A O5W 58.4(15) . 2_665
O23 W9 Na3A O26 -106.8(16) . .
O31 W9 Na3A O26 162.8(17) . .
O2 W9 Na3A O26 -13(2) . .
O20 W9 Na3A O26 87.6(15) . .
O7 W9 Na3A O26 169.9(15) . .
O26 W9 Na3A O28 77(2) . 1_565
O23 W9 Na3A O28 -30.3(19) . 1_565
O31 W9 Na3A O28 -121(2) . 1_565
O2 W9 Na3A O28 64(2) . 1_565
O20 W9 Na3A O28 164.1(18) . 1_565
O7 W9 Na3A O28 -113.6(17) . 1_565
O26 W9 Na3A O3W 109.6(17) . 2_565
O23 W9 Na3A O3W 2.8(10) . 2_565
O31 W9 Na3A O3W -87.6(12) . 2_565
O2 W9 Na3A O3W 96.6(15) . 2_565
O20 W9 Na3A O3W -162.9(10) . 2_565
O7 W9 Na3A O3W -80.6(12) . 2_565
O26 W9 Na3A O25 -131(4) . 1_565
O23 W9 Na3A O25 122(3) . 1_565
O31 W9 Na3A O25 32(3) . 1_565
O2 W9 Na3A O25 -144(3) . 1_565
O20 W9 Na3A O25 -44(3) . 1_565
O7 W9 Na3A O25 39(3) . 1_565
O26 W9 Na3A W4 121(5) . 1_565
O23 W9 Na3A W4 14(4) . 1_565
O31 W9 Na3A W4 -77(4) . 1_565
O2 W9 Na3A W4 108(4) . 1_565
O20 W9 Na3A W4 -152(4) . 1_565
O7 W9 Na3A W4 -70(4) . 1_565
O26 W9 Na3A Na1 -132.6(17) . 2_665
O23 W9 Na3A Na1 120.6(9) . 2_665
O31 W9 Na3A Na1 30.3(9) . 2_665
O2 W9 Na3A Na1 -145.5(12) . 2_665
O20 W9 Na3A Na1 -45.0(10) . 2_665
O7 W9 Na3A Na1 37.3(13) . 2_665
O26 W9 Na3A Na2 66.6(14) . 2_565
O23 W9 Na3A Na2 -40.2(7) . 2_565
O31 W9 Na3A Na2 -130.6(9) . 2_565
O2 W9 Na3A Na2 53.7(13) . 2_565
O20 W9 Na3A Na2 154.2(7) . 2_565
O7 W9 Na3A Na2 -123.5(8) . 2_565
O34 W2 O1 Zn1 -136.9(13) . .
O4 W2 O1 Zn1 122.1(13) . .
O27 W2 O1 Zn1 -33.7(13) . .
O18 W2 O1 Zn1 45(3) . .
O22 W2 O1 Zn1 38.5(12) . .
O34 W2 O1 Sn1 58.4(12) . .
O4 W2 O1 Sn1 -42.6(10) . .
O27 W2 O1 Sn1 161.6(10) . .
O18 W2 O1 Sn1 -119.2(18) . .
O22 W2 O1 Sn1 -126.2(10) . .
O21 Zn1 O1 W2 13.5(13) . .
O12 Zn1 O1 W2 109.8(13) 2_666 .
O14 Zn1 O1 W2 -115(3) 2_666 .
O6 Zn1 O1 W2 -160.0(13) 2_666 .
O6 Zn1 O1 W2 -76.0(12) . .
O21 Zn1 O1 Sn1 -180.0(7) . .
O12 Zn1 O1 Sn1 -83.6(9) 2_666 .
O14 Zn1 O1 Sn1 52(3) 2_666 .
O6 Zn1 O1 Sn1 6.6(7) 2_666 .
O6 Zn1 O1 Sn1 90.6(8) . .
O17 Sn1 O1 W2 145.3(19) 2_666 .
O23 Sn1 O1 W2 -113.1(11) 2_666 .
C1 Sn1 O1 W2 -19.2(16) . .
O14 Sn1 O1 W2 80.7(10) . .
O6 Sn1 O1 W2 161.9(11) 2_666 .
O17 Sn1 O1 Zn1 -23(3) 2_666 .
O23 Sn1 O1 Zn1 78.5(9) 2_666 .
C1 Sn1 O1 Zn1 172.5(12) . .
O14 Sn1 O1 Zn1 -87.6(8) . .
O6 Sn1 O1 Zn1 -6.4(7) 2_666 .
O10 W3 O2 W9 177.7(13) . .
O17 W3 O2 W9 74.3(13) . .
O5 W3 O2 W9 -21(3) . .
O19 W3 O2 W9 -82.0(12) . .
O7 W3 O2 W9 -7.6(11) . .
K1 W3 O2 W9 178.1(3) 2 .
O26 W9 O2 W3 -179.9(14) . .
O23 W9 O2 W3 -75.7(13) . .
O31 W9 O2 W3 18(3) . .
O20 W9 O2 W3 81.9(13) . .
O7 W9 O2 W3 7.5(11) . .
Na3A W9 O2 W3 -170.6(8) . .
O25 W4 O3 W8 130(2) . .
O18 W4 O3 W8 -130(2) . .
O24 W4 O3 W8 28(2) . .
O28 W4 O3 W8 -51(3) . .
Na3A W4 O3 W8 144.6(16) 1_545 .
O32 W8 O3 W4 -130(2) . .
O13 W8 O3 W4 131(2) . .
O15 W8 O3 W4 -26(2) . .
O29 W8 O3 W4 55(4) . .
O8 W8 O3 W4 58(2) . .
K1 W8 O3 W4 148.1(15) 2_665 .
O34 W2 O4 W5 -131(2) . .
O1 W2 O4 W5 -28(2) . .
O27 W2 O4 W5 62(3) . .
O18 W2 O4 W5 130(2) . .
O22 W2 O4 W5 54(2) . .
O30 W5 O4 W2 132(2) . .
O14 W5 O4 W2 28(2) . .
O9 W5 O4 W2 -59(3) . .
O13 W5 O4 W2 -129(2) . .
O8 W5 O4 W2 -55(2) . .
K1 W5 O4 W2 -141.6(17) 2_665 .
O16 W1 O5 W3 130.9(18) . .
O21 W1 O5 W3 27.2(18) . .
O27 W1 O5 W3 -71(3) . .
O28 W1 O5 W3 -129.7(18) . .
O22 W1 O5 W3 -55.4(17) . .
K1 W1 O5 W3 120.7(19) 2 .
O16 W1 O5 K1 10.2(10) . 2
O21 W1 O5 K1 -93.5(7) . 2
O27 W1 O5 K1 168.5(16) . 2
O28 W1 O5 K1 109.6(7) . 2
O22 W1 O5 K1 -176.1(7) . 2
O10 W3 O5 W1 -128.1(19) . .
O17 W3 O5 W1 -24.9(18) . .
O2 W3 O5 W1 71(3) . .
O19 W3 O5 W1 130.9(18) . .
O7 W3 O5 W1 57.4(17) . .
K1 W3 O5 W1 -121.6(19) 2 .
O10 W3 O5 K1 -6.4(10) . 2
O17 W3 O5 K1 96.7(7) . 2
O2 W3 O5 K1 -167.7(19) . 2
O19 W3 O5 K1 -107.5(7) . 2
O7 W3 O5 K1 179.0(6) . 2
O22 P1 O6 Zn1 120.4(11) . 2_666
O8 P1 O6 Zn1 -0.1(14) . 2_666
O7 P1 O6 Zn1 -119.4(10) . 2_666
O22 P1 O6 Zn1 -2.6(15) . .
O8 P1 O6 Zn1 -123.1(11) . .
O7 P1 O6 Zn1 117.6(10) . .
O22 P1 O6 Sn1 -119.4(11) . 2_666
O8 P1 O6 Sn1 120.2(12) . 2_666
O7 P1 O6 Sn1 0.9(14) . 2_666
O21 Zn1 O6 P1 -45.4(12) . .
O12 Zn1 O6 P1 121(6) 2_666 .
O1 Zn1 O6 P1 52.4(12) . .
O14 Zn1 O6 P1 -137.5(12) 2_666 .
O6 Zn1 O6 P1 134.8(14) 2_666 .
O21 Zn1 O6 Zn1 179.8(7) . 2_666
O12 Zn1 O6 Zn1 -14(7) 2_666 2_666
O1 Zn1 O6 Zn1 -82.4(7) . 2_666
O14 Zn1 O6 Zn1 87.7(7) 2_666 2_666
O6 Zn1 O6 Zn1 0.0 2_666 2_666
O21 Zn1 O6 Sn1 86.2(7) . 2_666
O12 Zn1 O6 Sn1 -108(6) 2_666 2_666
O1 Zn1 O6 Sn1 -176.0(7) . 2_666
O14 Zn1 O6 Sn1 -5.9(6) 2_666 2_666
O6 Zn1 O6 Sn1 -93.6(7) 2_666 2_666
O22 P1 O7 W3 63.4(13) . .
O6 P1 O7 W3 -58.2(14) . .
O8 P1 O7 W3 -178.9(11) . .
O22 P1 O7 W9 179.8(9) . .
O6 P1 O7 W9 58.2(13) . .
O8 P1 O7 W9 -62.5(13) . .
O22 P1 O7 W7 -60.7(12) . .
O6 P1 O7 W7 177.7(9) . .
O8 P1 O7 W7 57.0(13) . .
O10 W3 O7 P1 -166(8) . .
O17 W3 O7 P1 43.5(12) . .
O2 W3 O7 P1 136.7(14) . .
O5 W3 O7 P1 -48.6(12) . .
O19 W3 O7 P1 -135.7(13) . .
K1 W3 O7 P1 -47.5(15) 2 .
O10 W3 O7 W9 62(8) . .
O17 W3 O7 W9 -88.1(7) . .
O2 W3 O7 W9 5.0(7) . .
O5 W3 O7 W9 179.7(7) . .
O19 W3 O7 W9 92.6(7) . .
K1 W3 O7 W9 -179.15(19) 2 .
O10 W3 O7 W7 -27(8) . .
O17 W3 O7 W7 -177.1(7) . .
O2 W3 O7 W7 -84.0(8) . .
O5 W3 O7 W7 90.7(6) . .
O19 W3 O7 W7 3.6(6) . .
K1 W3 O7 W7 91.9(6) 2 .
O26 W9 O7 P1 170(5) . .
O23 W9 O7 P1 -46.2(12) . .
O31 W9 O7 P1 46.5(12) . .
O2 W9 O7 P1 -137.8(13) . .
O20 W9 O7 P1 134.5(12) . .
Na3A W9 O7 P1 40.5(16) . .
O26 W9 O7 W3 -57(6) . .
O23 W9 O7 W3 86.8(7) . .
O31 W9 O7 W3 179.5(8) . .
O2 W9 O7 W3 -4.8(7) . .
O20 W9 O7 W3 -92.5(8) . .
Na3A W9 O7 W3 173.5(7) . .
O26 W9 O7 W7 33(6) . .
O23 W9 O7 W7 177.1(7) . .
O31 W9 O7 W7 -90.3(8) . .
O2 W9 O7 W7 85.4(7) . .
O20 W9 O7 W7 -2.3(6) . .
Na3A W9 O7 W7 -96.3(9) . .
O11 W7 O7 P1 171(4) . .
O20 W7 O7 P1 -131.1(13) . .
O19 W7 O7 P1 133.7(13) . .
O15 W7 O7 P1 -42.3(13) . .
O24 W7 O7 P1 43.8(11) . .
O11 W7 O7 W3 33(5) . .
O20 W7 O7 W3 91.4(7) . .
O19 W7 O7 W3 -3.8(6) . .
O15 W7 O7 W3 -179.7(8) . .
O24 W7 O7 W3 -93.7(7) . .
O11 W7 O7 W9 -56(5) . .
O20 W7 O7 W9 2.4(7) . .
O19 W7 O7 W9 -92.9(7) . .
O15 W7 O7 W9 91.2(8) . .
O24 W7 O7 W9 177.3(7) . .
O22 P1 O8 W6 -179.6(12) . .
O6 P1 O8 W6 -58.6(15) . .
O7 P1 O8 W6 63.5(15) . .
O22 P1 O8 W5 -58.4(16) . .
O6 P1 O8 W5 62.6(14) . .
O7 P1 O8 W5 -175.3(11) . .
O22 P1 O8 W8 59.4(15) . .
O6 P1 O8 W8 -179.6(10) . .
O7 P1 O8 W8 -57.5(14) . .
O33 W6 O8 P1 -165(4) . .
O12 W6 O8 P1 47.1(14) . .
O31 W6 O8 P1 -46.8(14) . .
O9 W6 O8 P1 137.8(15) . .
O29 W6 O8 P1 -135.1(15) . .
K1 W6 O8 P1 -178.0(12) 2_665 .
O33 W6 O8 W5 60(5) . .
O12 W6 O8 W5 -88.5(8) . .
O31 W6 O8 W5 177.6(9) . .
O9 W6 O8 W5 2.2(7) . .
O29 W6 O8 W5 89.3(9) . .
K1 W6 O8 W5 46.4(6) 2_665 .
O33 W6 O8 W8 -29(5) . .
O12 W6 O8 W8 -177.1(8) . .
O31 W6 O8 W8 89.0(8) . .
O9 W6 O8 W8 -86.3(7) . .
O29 W6 O8 W8 0.7(7) . .
K1 W6 O8 W8 -42.2(5) 2_665 .
O30 W5 O8 P1 167(6) . .
O14 W5 O8 P1 -46.0(13) . .
O9 W5 O8 P1 -138.2(15) . .
O4 W5 O8 P1 43.2(13) . .
O13 W5 O8 P1 131.5(15) . .
K1 W5 O8 P1 -177.6(12) 2_665 .
O30 W5 O8 W6 -57(6) . .
O14 W5 O8 W6 89.9(7) . .
O9 W5 O8 W6 -2.3(7) . .
O4 W5 O8 W6 179.0(7) . .
O13 W5 O8 W6 -92.7(8) . .
K1 W5 O8 W6 -41.7(5) 2_665 .
O30 W5 O8 W8 33(6) . .
O14 W5 O8 W8 -180.0(6) . .
O9 W5 O8 W8 87.8(7) . .
O4 W5 O8 W8 -90.8(6) . .
O13 W5 O8 W8 -2.5(7) . .
K1 W5 O8 W8 48.4(4) 2_665 .
O32 W8 O8 P1 -171(5) . .
O13 W8 O8 P1 -131.0(15) . .
O15 W8 O8 P1 44.5(14) . .
O29 W8 O8 P1 135.0(15) . .
O3 W8 O8 P1 -43.9(13) . .
K1 W8 O8 P1 175.5(12) 2_665 .
O32 W8 O8 W6 53(6) . .
O13 W8 O8 W6 93.3(9) . .
O15 W8 O8 W6 -91.2(8) . .
O29 W8 O8 W6 -0.7(8) . .
O3 W8 O8 W6 -179.7(7) . .
K1 W8 O8 W6 39.8(5) 2_665 .
O32 W8 O8 W5 -37(6) . .
O13 W8 O8 W5 2.7(8) . .
O15 W8 O8 W5 178.1(8) . .
O29 W8 O8 W5 -91.3(8) . .
O3 W8 O8 W5 89.7(7) . .
K1 W8 O8 W5 -50.8(4) 2_665 .
O30 W5 O9 W6 175.6(12) . .
O14 W5 O9 W6 -80.0(12) . .
O4 W5 O9 W6 7(3) . .
O13 W5 O9 W6 77.6(12) . .
O8 W5 O9 W6 3.4(10) . .
K1 W5 O9 W6 115.2(15) 2_665 .
O30 W5 O9 K1 60.4(11) . 2_665
O14 W5 O9 K1 164.8(8) . 2_665
O4 W5 O9 K1 -108.3(18) . 2_665
O13 W5 O9 K1 -37.5(9) . 2_665
O8 W5 O9 K1 -111.8(9) . 2_665
O33 W6 O9 W5 -173.1(13) . .
O12 W6 O9 W5 82.5(12) . .
O31 W6 O9 W5 -14(3) . .
O29 W6 O9 W5 -78.4(12) . .
O8 W6 O9 W5 -3.4(10) . .
K1 W6 O9 W5 -121.5(14) 2_665 .
O33 W6 O9 K1 -51.6(11) . 2_665
O12 W6 O9 K1 -156.0(8) . 2_665
O31 W6 O9 K1 107.1(18) . 2_665
O29 W6 O9 K1 43.1(7) . 2_665
O8 W6 O9 K1 118.1(8) . 2_665
O17 W3 O10 Na1 117(2) . 2
O2 W3 O10 Na1 23(2) . 2
O5 W3 O10 Na1 -150(2) . 2
O19 W3 O10 Na1 -63(2) . 2
O7 W3 O10 Na1 -33(10) . 2
K1 W3 O10 Na1 -157(3) 2 2
O17 W3 O10 K1 -86.4(11) . 2
O2 W3 O10 K1 179.7(9) . 2
O5 W3 O10 K1 7.0(11) . 2
O19 W3 O10 K1 94.2(10) . 2
O7 W3 O10 K1 124(7) . 2
O20 W7 O11 K1 -14(3) . .
O19 W7 O11 K1 78(3) . .
O15 W7 O11 K1 -103(3) . .
O24 W7 O11 K1 168(3) . .
O7 W7 O11 K1 42(7) . .
O4W K1 O11 W7 -4(3) 2_565 .
O10 K1 O11 W7 -140(3) 2 .
O29 K1 O11 W7 97(3) 2_665 .
O2W K1 O11 W7 -161(3) . .
O5 K1 O11 W7 -91(3) 2 .
O9 K1 O11 W7 110(3) 2_665 .
O16 K1 O11 W7 -45(3) 2 .
O13 K1 O11 W7 60(3) 2_665 .
W3 K1 O11 W7 -118(3) 2 .
W6 K1 O11 W7 121(3) 2_665 .
W1 K1 O11 W7 -73(3) 2 .
O33 W6 O12 Zn1 -143.3(16) . 2_666
O31 W6 O12 Zn1 113.3(16) . 2_666
O9 W6 O12 Zn1 -42.1(16) . 2_666
O29 W6 O12 Zn1 24(4) . 2_666
O8 W6 O12 Zn1 30.3(15) . 2_666
K1 W6 O12 Zn1 -68.6(18) 2_665 2_666
O32 W8 O13 W5 169.8(14) . .
O15 W8 O13 W5 -15(3) . .
O29 W8 O13 W5 67.6(13) . .
O3 W8 O13 W5 -90.5(13) . .
O8 W8 O13 W5 -4.0(11) . .
K1 W8 O13 W5 102.5(15) 2_665 .
O32 W8 O13 K1 67.2(10) . 2_665
O15 W8 O13 K1 -118(2) . 2_665
O29 W8 O13 K1 -34.9(7) . 2_665
O3 W8 O13 K1 167.0(7) . 2_665
O8 W8 O13 K1 -106.5(7) . 2_665
O30 W5 O13 W8 -170.3(14) . .
O14 W5 O13 W8 11(3) . .
O9 W5 O13 W8 -69.6(14) . .
O4 W5 O13 W8 89.1(13) . .
O8 W5 O13 W8 4.1(12) . .
K1 W5 O13 W8 -100.8(15) 2_665 .
O30 W5 O13 K1 -69.5(10) . 2_665
O14 W5 O13 K1 111.5(18) . 2_665
O9 W5 O13 K1 31.2(7) . 2_665
O4 W5 O13 K1 -170.1(8) . 2_665
O8 W5 O13 K1 104.9(8) . 2_665
O30 W5 O14 Zn1 138.1(13) . 2_666
O9 W5 O14 Zn1 36.5(12) . 2_666
O4 W5 O14 Zn1 -120.9(12) . 2_666
O13 W5 O14 Zn1 -43(3) . 2_666
O8 W5 O14 Zn1 -36.5(11) . 2_666
K1 W5 O14 Zn1 50.3(14) 2_665 2_666
O30 W5 O14 Sn1 -58.7(13) . .
O9 W5 O14 Sn1 -160.3(10) . .
O4 W5 O14 Sn1 42.3(10) . .
O13 W5 O14 Sn1 120(2) . .
O8 W5 O14 Sn1 126.6(10) . .
K1 W5 O14 Sn1 -146.5(5) 2_665 .
O17 Sn1 O14 W5 115.1(10) 2_666 .
O23 Sn1 O14 W5 -144(2) 2_666 .
C1 Sn1 O14 W5 20.6(14) . .
O1 Sn1 O14 W5 -80.3(10) . .
O6 Sn1 O14 W5 -160.3(10) 2_666 .
O17 Sn1 O14 Zn1 -77.9(8) 2_666 2_666
O23 Sn1 O14 Zn1 23(3) 2_666 2_666
C1 Sn1 O14 Zn1 -172.5(11) . 2_666
O1 Sn1 O14 Zn1 86.6(7) . 2_666
O6 Sn1 O14 Zn1 6.6(7) 2_666 2_666
O11 W7 O15 W8 -127(3) . .
O20 W7 O15 W8 132(3) . .
O19 W7 O15 W8 49(4) . .
O24 W7 O15 W8 -27(3) . .
O7 W7 O15 W8 58(3) . .
O32 W8 O15 W7 126(3) . .
O13 W8 O15 W7 -49(4) . .
O29 W8 O15 W7 -132(3) . .
O3 W8 O15 W7 26(3) . .
O8 W8 O15 W7 -60(3) . .
K1 W8 O15 W7 -150(2) 2_665 .
O21 W1 O16 Na2 -157(3) . 2
O27 W1 O16 Na2 -65(3) . 2
O5 W1 O16 Na2 106(3) . 2
O28 W1 O16 Na2 18(3) . 2
O22 W1 O16 Na2 -23(8) . 2
K1 W1 O16 Na2 116(3) 2 2
O21 W1 O16 Na4 -16.5(11) . .
O27 W1 O16 Na4 74.9(10) . .
O5 W1 O16 Na4 -113.6(9) . .
O28 W1 O16 Na4 158.4(9) . .
O22 W1 O16 Na4 117(6) . .
K1 W1 O16 Na4 -103.5(11) 2 .
O21 W1 O16 K1 87.0(9) . 2
O27 W1 O16 K1 178.4(8) . 2
O5 W1 O16 K1 -10.1(9) . 2
O28 W1 O16 K1 -98.1(9) . 2
O22 W1 O16 K1 -139(6) . 2
O7W Na4 O16 W1 -69.3(15) . .
O1W Na4 O16 W1 -153.3(18) . .
O2W Na4 O16 W1 102.2(14) 1_556 .
O30 Na4 O16 W1 163.1(10) 1_445 .
K1 Na4 O16 W1 106.1(10) 2 .
O7W Na4 O16 Na2 94.9(14) . 2
O1W Na4 O16 Na2 11(2) . 2
O2W Na4 O16 Na2 -93.6(13) 1_556 2
O30 Na4 O16 Na2 -32.6(8) 1_445 2
K1 Na4 O16 Na2 -89.6(7) 2 2
O7W Na4 O16 K1 -175.4(13) . 2
O1W Na4 O16 K1 100.6(19) . 2
O2W Na4 O16 K1 -4.0(15) 1_556 2
O30 Na4 O16 K1 57.0(8) 1_445 2
O10 W3 O17 Sn1 -135.8(15) . 2_666
O2 W3 O17 Sn1 -32.4(16) . 2_666
O5 W3 O17 Sn1 125.2(16) . 2_666
O19 W3 O17 Sn1 43(3) . 2_666
O7 W3 O17 Sn1 41.1(15) . 2_666
K1 W3 O17 Sn1 177.3(15) 2 2_666
O25 W4 O18 W2 -167.7(13) . .
O24 W4 O18 W2 19(3) . .
O28 W4 O18 W2 -66.0(12) . .
O3 W4 O18 W2 91.1(12) . .
Na3A W4 O18 W2 -114.8(12) 1_545 .
O34 W2 O18 W4 169.5(12) . .
O1 W2 O18 W4 -13(3) . .
O4 W2 O18 W4 -89.9(12) . .
O27 W2 O18 W4 67.6(12) . .
O22 W2 O18 W4 -5.7(11) . .
O11 W7 O19 W3 -168.4(12) . .
O20 W7 O19 W3 -67.1(12) . .
O15 W7 O19 W3 15(3) . .
O24 W7 O19 W3 90.4(12) . .
O7 W7 O19 W3 5.5(9) . .
O10 W3 O19 W7 171.2(11) . .
O17 W3 O19 W7 -7(3) . .
O2 W3 O19 W7 69.4(12) . .
O5 W3 O19 W7 -91.1(12) . .
O7 W3 O19 W7 -5.7(10) . .
K1 W3 O19 W7 -141.2(10) 2 .
O11 W7 O20 W9 167.8(12) . .
O19 W7 O20 W9 68.2(13) . .
O15 W7 O20 W9 -87.9(13) . .
O24 W7 O20 W9 -17(3) . .
O7 W7 O20 W9 -3.5(10) . .
O26 W9 O20 W7 -171.1(13) . .
O23 W9 O20 W7 2(3) . .
O31 W9 O20 W7 88.3(13) . .
O2 W9 O20 W7 -69.7(12) . .
O7 W9 O20 W7 3.6(10) . .
Na3A W9 O20 W7 143.9(11) . .
O16 W1 O21 Zn1 144.4(13) . .
O27 W1 O21 Zn1 42.6(13) . .
O5 W1 O21 Zn1 -114.6(13) . .
O28 W1 O21 Zn1 -23(3) . .
O22 W1 O21 Zn1 -29.7(13) . .
K1 W1 O21 Zn1 -164.6(12) 2 .
O12 Zn1 O21 W1 -112.5(14) 2_666 .
O1 Zn1 O21 W1 -20.0(14) . .
O14 Zn1 O21 W1 147.7(13) 2_666 .
O6 Zn1 O21 W1 68(7) 2_666 .
O6 Zn1 O21 W1 66.0(13) . .
O6 P1 O22 W2 -61.9(14) . .
O8 P1 O22 W2 58.9(15) . .
O7 P1 O22 W2 175.4(10) . .
O6 P1 O22 W1 63.2(16) . .
O8 P1 O22 W1 -176.0(12) . .
O7 P1 O22 W1 -59.5(14) . .
O34 W2 O22 P1 -178(7) . .
O1 W2 O22 P1 46.9(12) . .
O4 W2 O22 P1 -42.7(12) . .
O27 W2 O22 P1 140.6(13) . .
O18 W2 O22 P1 -130.2(13) . .
O34 W2 O22 W1 44(7) . .
O1 W2 O22 W1 -91.5(7) . .
O4 W2 O22 W1 179.0(7) . .
O27 W2 O22 W1 2.3(6) . .
O18 W2 O22 W1 91.4(8) . .
O16 W1 O22 P1 173(6) . .
O21 W1 O22 P1 -51.6(14) . .
O27 W1 O22 P1 -142.5(15) . .
O5 W1 O22 P1 43.7(14) . .
O28 W1 O22 P1 131.3(15) . .
K1 W1 O22 P1 39.5(17) 2 .
O16 W1 O22 W2 -46(6) . .
O21 W1 O22 W2 88.6(7) . .
O27 W1 O22 W2 -2.3(7) . .
O5 W1 O22 W2 -176.1(7) . .
O28 W1 O22 W2 -88.5(7) . .
K1 W1 O22 W2 179.73(18) 2 .
O26 W9 O23 Sn1 138.2(17) . 2_666
O31 W9 O23 Sn1 -119.8(17) . 2_666
O2 W9 O23 Sn1 35.6(17) . 2_666
O20 W9 O23 Sn1 -35(3) . 2_666
O7 W9 O23 Sn1 -36.3(16) . 2_666
Na3A W9 O23 Sn1 -178.2(17) . 2_666
O25 W4 O24 W7 -135.4(19) . .
O18 W4 O24 W7 38(3) . .
O28 W4 O24 W7 123.1(19) . .
O3 W4 O24 W7 -33.9(19) . .
Na3A W4 O24 W7 169.9(17) 1_545 .
O11 W7 O24 W4 136.7(19) . .
O20 W7 O24 W4 -39(3) . .
O19 W7 O24 W4 -124.0(19) . .
O15 W7 O24 W4 32.7(19) . .
O7 W7 O24 W4 -51.4(18) . .
O18 W4 O25 Na1 -21(2) . 2_655
O24 W4 O25 Na1 157(2) . 2_655
O28 W4 O25 Na1 -112(2) . 2_655
O3 W4 O25 Na1 67(2) . 2_655
Na3A W4 O25 Na1 -105(3) 1_545 2_655
O18 W4 O25 Na3A 84.4(10) . 1_545
O24 W4 O25 Na3A -98.2(10) . 1_545
O28 W4 O25 Na3A -7.2(11) . 1_545
O3 W4 O25 Na3A 172.2(9) . 1_545
O23 W9 O26 Na3 77(2) . .
O31 W9 O26 Na3 -18(2) . .
O2 W9 O26 Na3 169.4(18) . .
O20 W9 O26 Na3 -106(2) . .
O7 W9 O26 Na3 -140(5) . .
Na3A W9 O26 Na3 -3.3(15) . .
O23 W9 O26 Na3A 80.0(13) . .
O31 W9 O26 Na3A -14.8(15) . .
O2 W9 O26 Na3A 172.7(11) . .
O20 W9 O26 Na3A -102.9(13) . .
O7 W9 O26 Na3A -137(5) . .
O28 Na3 O26 W9 -80(4) 1_565 .
O6W Na3 O26 W9 179.9(17) . .
O4W Na3 O26 W9 -145(2) . .
Na2 Na3 O26 W9 -93.0(19) 2_565 .
O28 Na3 O26 Na3A -89(5) 1_565 .
O6W Na3 O26 Na3A 170(5) . .
O4W Na3 O26 Na3A -154(4) . .
Na2 Na3 O26 Na3A -102(3) 2_565 .
O5W Na3A O26 W9 66.4(17) 2_665 .
O28 Na3A O26 W9 -128.8(15) 1_565 .
O3W Na3A O26 W9 -64.8(14) 2_565 .
O25 Na3A O26 W9 127(3) 1_565 .
W4 Na3A O26 W9 -152(2) 1_565 .
Na1 Na3A O26 W9 61.3(19) 2_665 .
Na2 Na3A O26 W9 -97.1(13) 2_565 .
O5W Na3A O26 Na3 -121(4) 2_665 .
O28 Na3A O26 Na3 43(3) 1_565 .
O3W Na3A O26 Na3 107(4) 2_565 .
O25 Na3A O26 Na3 -61(4) 1_565 .
W9 Na3A O26 Na3 172(4) . .
W4 Na3A O26 Na3 20(3) 1_565 .
Na1 Na3A O26 Na3 -127(4) 2_665 .
Na2 Na3A O26 Na3 75(3) 2_565 .
O16 W1 O27 W2 177.7(12) . .
O21 W1 O27 W2 -79.5(11) . .
O5 W1 O27 W2 20(3) . .
O28 W1 O27 W2 79.4(11) . .
O22 W1 O27 W2 3.5(10) . .
K1 W1 O27 W2 -179.7(3) 2 .
O34 W2 O27 W1 -179.1(12) . .
O1 W2 O27 W1 77.4(12) . .
O4 W2 O27 W1 -12(3) . .
O18 W2 O27 W1 -79.6(12) . .
O22 W2 O27 W1 -3.5(10) . .
O25 W4 O28 W1 169.3(12) . .
O18 W4 O28 W1 68.9(13) . .
O24 W4 O28 W1 -88.6(12) . .
O3 W4 O28 W1 -9(3) . .
Na3A W4 O28 W1 161.7(17) 1_545 .
O25 W4 O28 Na3 -9.4(14) . 1_545
O18 W4 O28 Na3 -109.9(13) . 1_545
O24 W4 O28 Na3 92.7(13) . 1_545
O3 W4 O28 Na3 172.1(19) . 1_545
Na3A W4 O28 Na3 -17.1(9) 1_545 1_545
O25 W4 O28 Na3A 7.7(12) . 1_545
O18 W4 O28 Na3A -92.8(10) . 1_545
O24 W4 O28 Na3A 109.7(10) . 1_545
O3 W4 O28 Na3A -170.9(18) . 1_545
O16 W1 O28 W4 -171.9(12) . .
O21 W1 O28 W4 -5(3) . .
O27 W1 O28 W4 -71.4(12) . .
O5 W1 O28 W4 88.8(12) . .
O22 W1 O28 W4 2.5(10) . .
K1 W1 O28 W4 136.3(10) 2 .
O16 W1 O28 Na3 6.6(16) . 1_545
O21 W1 O28 Na3 173.9(18) . 1_545
O27 W1 O28 Na3 107.2(14) . 1_545
O5 W1 O28 Na3 -92.6(14) . 1_545
O22 W1 O28 Na3 -178.9(15) . 1_545
K1 W1 O28 Na3 -45.1(14) 2 1_545
O16 W1 O28 Na3A -15.8(15) . 1_545
O21 W1 O28 Na3A 151.5(17) . 1_545
O27 W1 O28 Na3A 84.8(14) . 1_545
O5 W1 O28 Na3A -115.0(14) . 1_545
O22 W1 O28 Na3A 158.7(15) . 1_545
K1 W1 O28 Na3A -67.5(13) 2 1_545
O32 W8 O29 W6 -171.0(14) . .
O13 W8 O29 W6 -71.1(14) . .
O15 W8 O29 W6 85.5(14) . .
O3 W8 O29 W6 4(3) . .
O8 W8 O29 W6 1.1(11) . .
K1 W8 O29 W6 -113.4(16) 2_665 .
O32 W8 O29 K1 -57.6(12) . 2_665
O13 W8 O29 K1 42.2(8) . 2_665
O15 W8 O29 K1 -161.1(8) . 2_665
O3 W8 O29 K1 117(2) . 2_665
O8 W8 O29 K1 114.5(9) . 2_665
O33 W6 O29 W8 173.0(14) . .
O12 W6 O29 W8 5(4) . .
O31 W6 O29 W8 -85.2(14) . .
O9 W6 O29 W8 72.6(13) . .
O8 W6 O29 W8 -1.1(12) . .
K1 W6 O29 W8 117.0(16) 2_665 .
O33 W6 O29 K1 56.0(10) . 2_665
O12 W6 O29 K1 -112(2) . 2_665
O31 W6 O29 K1 157.8(8) . 2_665
O9 W6 O29 K1 -44.4(7) . 2_665
O8 W6 O29 K1 -118.1(8) . 2_665
O14 W5 O30 Na4 -75.0(19) . 1_665
O9 W5 O30 Na4 18(2) . 1_665
O4 W5 O30 Na4 -166.3(18) . 1_665
O13 W5 O30 Na4 105.4(19) . 1_665
O8 W5 O30 Na4 71(7) . 1_665
K1 W5 O30 Na4 55.4(17) 2_665 1_665
O33 W6 O31 W9 -130(3) . .
O12 W6 O31 W9 -25(3) . .
O9 W6 O31 W9 71(4) . .
O29 W6 O31 W9 134(3) . .
O8 W6 O31 W9 61(3) . .
K1 W6 O31 W9 157(2) 2_665 .
O26 W9 O31 W6 127(3) . .
O23 W9 O31 W6 22(3) . .
O2 W9 O31 W6 -71(4) . .
O20 W9 O31 W6 -134(3) . .
O7 W9 O31 W6 -61(3) . .
Na3A W9 O31 W6 114(3) . .
O1 W2 O34 Na2 1.6(16) . 1_656
O4 W2 O34 Na2 92.7(15) . 1_656
O27 W2 O34 Na2 -92.5(15) . 1_656
O18 W2 O34 Na2 -179.4(14) . 1_656
O22 W2 O34 Na2 -133(7) . 1_656
O17 Sn1 C1 C2 2(2) 2_666 .
O23 Sn1 C1 C2 -92(2) 2_666 .
O14 Sn1 C1 C2 92(2) . .
O1 Sn1 C1 C2 177(2) . .
O6 Sn1 C1 C2 -50(45) 2_666 .
O17 Sn1 C1 Na2 118.4(9) 2_666 1_656
O23 Sn1 C1 Na2 24.4(11) 2_666 1_656
O14 Sn1 C1 Na2 -151.6(9) . 1_656
O1 Sn1 C1 Na2 -66.2(11) . 1_656
O6 Sn1 C1 Na2 66(44) 2_666 1_656
Sn1 C1 C2 C3 104(3) . .
Na2 C1 C2 C3 -3(3) 1_656 .
Na2 O35 C3 O36 169(2) 1_656 .
Na2 O35 C3 C2 -8(4) 1_656 .
Na1 O36 C3 O35 -90(16) 1_666 .
Na1 O36 C3 C2 88(16) 1_666 .
C1 C2 C3 O35 8(5) . .
C1 C2 C3 O36 -169(3) . .
O11 K1 O2W Na4 -67.9(14) . 1_554
O4W K1 O2W Na4 149.2(13) 2_565 1_554
O10 K1 O2W Na4 -87.5(11) 2 1_554
O29 K1 O2W Na4 15.5(13) 2_665 1_554
O5 K1 O2W Na4 -146.6(12) 2 1_554
O9 K1 O2W Na4 41.4(10) 2_665 1_554
O16 K1 O2W Na4 154.7(12) 2 1_554
O13 K1 O2W Na4 69.6(12) 2_665 1_554
W3 K1 O2W Na4 -114.1(11) 2 1_554
W6 K1 O2W Na4 12.9(10) 2_665 1_554
W1 K1 O2W Na4 -177.6(12) 2 1_554
O35 Na2 O3W Na3A -61.8(18) 1_454 2_565
O16 Na2 O3W Na3A 87.1(10) 2 2_565
O34 Na2 O3W Na3A 179.1(11) 1_454 2_565
O4W Na2 O3W Na3A 23.5(13) 2_565 2_565
C1 Na2 O3W Na3A -127.0(11) 1_454 2_565
Na3 Na2 O3W Na3A 7.0(8) 2_565 2_565
K1 Na2 O3W Na3A 67.4(10) . 2_565
O26 Na3 O4W K1 146.7(17) . 2_565
O28 Na3 O4W K1 -3.4(19) 1_565 2_565
O6W Na3 O4W K1 -68.5(16) . 2_565
Na2 Na3 O4W K1 83.9(17) 2_565 2_565
O26 Na3 O4W Na2 62.8(11) . 2_565
O28 Na3 O4W Na2 -87.3(12) 1_565 2_565
O6W Na3 O4W Na2 -152.3(14) . 2_565
O10 Na1 O5W Na3A -101.2(16) 2 2_665
O25 Na1 O5W Na3A 24.5(12) 2_655 2_665
O36 Na1 O5W Na3A -15(2) 1_444 2_665
K1 Na1 O5W Na3A -108.2(12) . 2_665
